data_2014872
loop_
_publ_author_name
'Bruno, Giuseppe'
'Rotondo, Archimede'
'Tresoldi, Giuseppe'
'Nicol\'o, Francesco'
'Lanza, Santo'

_publ_section_title
;
 Bis(di-2-pyridyl
 sulfide-\k^2^<i>N</i>,<i>N</i>')(4-methylpyrimidin-2-yl
 2-pyridylmethyl sulfide-\k^2^<i>N</i>,<i>S</i>)ruthenium(II)
 bis(hexafluorophosphate) acetonitrile solvate
;
_journal_issue 4
_journal_name_full 'Acta Crystallographica Section C'
_journal_page_first m169
_journal_page_last m172
_journal_paper_doi 10.1107/S0108270105004634
_journal_volume 61
_journal_year 2005
_chemical_formula_iupac '[Ru (C10 H8 N2 S)2 (C11 H11 N3 S)] (P F6)2 , C2 H3 N'
_chemical_formula_moiety 'C31 H27 N7 Ru S3 , 2F6 P , C2 H3 N'
_chemical_formula_sum 'C33 H30 F12 N8 P2 Ru S3'
_chemical_formula_weight 1025.84
_chemical_name_systematic
;
Bis(di-2-pyridyl sulfide-\k^2^N,N')(4-methylpyrimidin-2-yl
2-pyridylmethyl sulfide-\k^2^N,S)ruthenium(II) bis(hexafluorophosphate)
acetonitrile solvate
;
_space_group_IT_number 15
_symmetry_cell_setting monoclinic
_symmetry_space_group_name_Hall '-I 2ya'
_symmetry_space_group_name_H-M 'I 1 2/a 1'
_audit_creation_method 'WinGX routine CIF_UPDATE'
_cell_angle_alpha 90
_cell_angle_beta 108.941(16)
_cell_angle_gamma 90
_cell_formula_units_Z 8
_cell_length_a 23.685(5)
_cell_length_b 14.183(2)
_cell_length_c 25.264(8)
_cell_measurement_reflns_used 30
_cell_measurement_temperature 298(2)
_cell_measurement_theta_max 16.21
_cell_measurement_theta_min 2.2
_cell_volume 8027(3)
_computing_cell_refinement XSCANS
_computing_data_collection 'XSCANS (Siemens, 1989)'
_computing_data_reduction 'XPREPW (Bruker, 1997)'
_computing_molecular_graphics 'XPW (Bruker, 1997)'
_computing_publication_material 'PARST97 (Nardelli, 1995) and WinGX-PC (version 1.6.4.05; Farrugia, 1999)'
_computing_structure_refinement 'SHELXL97 (Sheldrick, 1997)'
_computing_structure_solution 'SIR2002 (Altomare et al., 1999)'
_diffrn_measured_fraction_theta_full 0.998
_diffrn_measured_fraction_theta_max 0.998
_diffrn_measurement_device_type 'Bruker P4'
_diffrn_measurement_method \w
_diffrn_radiation_type MoK\a
_diffrn_radiation_wavelength 0.71073
_diffrn_reflns_av_R_equivalents 0.0277
_diffrn_reflns_limit_h_max 24
_diffrn_reflns_limit_h_min -28
_diffrn_reflns_limit_k_max 1
_diffrn_reflns_limit_k_min -16
_diffrn_reflns_limit_l_max 24
_diffrn_reflns_limit_l_min -30
_diffrn_reflns_number 8188
_diffrn_reflns_theta_full 25.01
_diffrn_reflns_theta_max 25.01
_diffrn_reflns_theta_min 2.05
_diffrn_standards_decay_% 0
_diffrn_standards_interval_count 197
_diffrn_standards_number 3
_exptl_absorpt_coefficient_mu 0.72
_exptl_absorpt_correction_type none
_exptl_crystal_colour yellow
_exptl_crystal_density_diffrn 1.698
_exptl_crystal_density_method none
_exptl_crystal_description irregular
_exptl_crystal_F_000 4112
_exptl_crystal_size_max 0.4
_exptl_crystal_size_mid 0.24
_exptl_crystal_size_min 0.2
_refine_diff_density_max 0.588
_refine_diff_density_min -0.381
_refine_ls_extinction_method none
_refine_ls_goodness_of_fit_ref 1.025
_refine_ls_hydrogen_treatment constr
_refine_ls_matrix_type full
_refine_ls_number_parameters 572
_refine_ls_number_reflns 7057
_refine_ls_number_restraints 30
_refine_ls_restrained_S_all 1.032
_refine_ls_R_factor_gt 0.0503
_refine_ls_shift/su_max 0.006
_refine_ls_structure_factor_coef Fsqd
_refine_ls_weighting_details 'calc w = 1/[\s^2^(Fo^2^)+(0.0418P)^2^+20.1188P] where P=(Fo^2^+2Fc^2^)/3'
_refine_ls_weighting_scheme calc
_refine_ls_wR_factor_ref 0.1139
_reflns_number_gt 4940
_reflns_number_total 7057
_reflns_threshold_expression I>2\s(I)
_cod_data_source_file sk1808.cif
_cod_data_source_block I
_cod_depositor_comments
;
The following automatic conversions were performed:
'_symmetry_cell_setting' value 'Monoclinic' changed to 'monoclinic'
according to '/home/saulius/struct/CIF-dictionaries/cif_core.dic'
dictionary named 'cif_core.dic' version 2.4.1 from 2010-06-29.

Automatic conversion script
Id: cif_fix_enum 1527 2010-12-29 10:47:43Z saulius 

The following automatic conversions were performed:

'_symmetry_cell_setting' value 'Monoclinic' changed to 'monoclinic'
according to /home/saulius/struct/CIF-dictionaries/cif_core.dic
dictionary named 'cif_core.dic' version 2.4.1 from 2010-06-29.

Automatic conversion script
Id: cif_fix_values 1715 2011-07-08 13:25:40Z adriana 
;
_cod_original_sg_symbol_H-M 'I 2/a'
_cod_database_code 2014872
_cod_database_fobs_code 2014872

loop_
_symmetry_equiv_pos_as_xyz
'x, y, z'
'-x+1/2, y, -z'
'x+1/2, y+1/2, z+1/2'
'-x+1, y+1/2, -z+1/2'
'-x, -y, -z'
'x-1/2, -y, z'
'-x+1/2, -y+1/2, -z+1/2'
'x, -y+1/2, z+1/2'

loop_
_atom_site_label
_atom_site_fract_x
_atom_site_fract_y
_atom_site_fract_z
_atom_site_U_iso_or_equiv
_atom_site_adp_type
_atom_site_calc_flag
_atom_site_refinement_flags
_atom_site_occupancy
_atom_site_disorder_assembly
_atom_site_disorder_group
_atom_site_type_symbol
Ru1 0.603182(16) 0.31438(3) 0.149985(14) 0.03261(10) Uani d . 1 . . Ru
N1 0.64974(16) 0.4389(3) 0.14460(14) 0.0345(9) Uani d . 1 . . N
C2 0.7058(2) 0.4514(4) 0.1809(2) 0.0436(12) Uani d . 1 . . C
H2 0.7218 0.4048 0.2074 0.052 Uiso calc R 1 . . H
C3 0.7398(2) 0.5287(4) 0.1805(2) 0.0519(14) Uani d . 1 . . C
H3 0.7784 0.5331 0.2056 0.062 Uiso calc R 1 . . H
C4 0.7168(3) 0.6000(4) 0.1429(2) 0.0607(15) Uani d . 1 . . C
H4 0.7395 0.6531 0.1419 0.073 Uiso calc R 1 . . H
C5 0.6591(2) 0.5909(4) 0.1067(2) 0.0515(14) Uani d . 1 . . C
H5 0.6421 0.6386 0.0812 0.062 Uiso calc R 1 . . H
C6 0.6269(2) 0.5105(3) 0.10862(18) 0.0380(11) Uani d . 1 . . C
S7 0.55488(6) 0.50384(9) 0.06003(5) 0.0447(3) Uani d . 1 . . S
C8 0.5093(2) 0.4677(3) 0.09978(18) 0.0380(11) Uani d . 1 . . C
C9 0.4560(2) 0.5155(4) 0.0899(2) 0.0510(14) Uani d . 1 . . C
H9 0.4461 0.5646 0.0641 0.061 Uiso calc R 1 . . H
C10 0.4180(2) 0.4905(4) 0.1179(2) 0.0550(14) Uani d . 1 . . C
H10 0.3816 0.5212 0.111 0.066 Uiso calc R 1 . . H
C11 0.4343(2) 0.4191(4) 0.1567(2) 0.0496(13) Uani d . 1 . . C
H11 0.4097 0.4019 0.1772 0.059 Uiso calc R 1 . . H
C12 0.4873(2) 0.3739(3) 0.16451(19) 0.0435(12) Uani d . 1 . . C
H12 0.498 0.326 0.1911 0.052 Uiso calc R 1 . . H
N13 0.52515(16) 0.3949(3) 0.13573(14) 0.0346(9) Uani d . 1 . . N
N14 0.62093(16) 0.3457(3) 0.23490(15) 0.0399(10) Uani d . 1 . . N
C15 0.6151(2) 0.4342(4) 0.2514(2) 0.0450(12) Uani d . 1 . . C
H15 0.6037 0.4808 0.2242 0.054 Uiso calc R 1 . . H
C16 0.6252(2) 0.4597(4) 0.3060(2) 0.0564(15) Uani d . 1 . . C
H16 0.6213 0.5223 0.3152 0.068 Uiso calc R 1 . . H
C17 0.6410(3) 0.3919(5) 0.3467(2) 0.0656(17) Uani d . 1 . . C
H17 0.6488 0.4078 0.3841 0.079 Uiso calc R 1 . . H
C18 0.6451(2) 0.3004(4) 0.3314(2) 0.0566(15) Uani d . 1 . . C
H18 0.654 0.2529 0.3582 0.068 Uiso calc R 1 . . H
C19 0.6359(2) 0.2789(4) 0.27612(19) 0.0441(12) Uani d . 1 . . C
S20 0.64869(6) 0.16212(10) 0.25957(5) 0.0545(4) Uani d . 1 . . S
C21 0.5830(2) 0.1316(3) 0.2053(2) 0.0460(13) Uani d . 1 . . C
C22 0.5596(3) 0.0432(4) 0.2083(3) 0.0652(17) Uani d . 1 . . C
H22 0.5776 0.0042 0.2387 0.078 Uiso calc R 1 . . H
C23 0.5101(3) 0.0134(4) 0.1666(3) 0.0756(19) Uani d . 1 . . C
H23 0.495 -0.047 0.1674 0.091 Uiso calc R 1 . . H
C24 0.4829(3) 0.0740(4) 0.1236(3) 0.0639(16) Uani d . 1 . . C
H24 0.4479 0.057 0.0956 0.077 Uiso calc R 1 . . H
C25 0.5089(2) 0.1607(4) 0.1228(2) 0.0466(13) Uani d . 1 . . C
H25 0.4899 0.2017 0.0937 0.056 Uiso calc R 1 . . H
N26 0.55955(16) 0.1903(3) 0.16114(15) 0.0390(9) Uani d . 1 . . N
N27 0.58594(16) 0.2838(3) 0.06393(14) 0.0357(9) Uani d . 1 . . N
C28 0.5310(2) 0.2843(3) 0.02500(19) 0.0392(11) Uani d . 1 . . C
H28 0.499 0.3035 0.036 0.047 Uiso calc R 1 . . H
C29 0.5197(2) 0.2581(3) -0.0296(2) 0.0473(13) Uani d . 1 . . C
H29 0.481 0.2586 -0.0546 0.057 Uiso calc R 1 . . H
C30 0.5670(3) 0.2311(4) -0.0464(2) 0.0536(14) Uani d . 1 . . C
H30 0.5607 0.2127 -0.0832 0.064 Uiso calc R 1 . . H
C31 0.6234(2) 0.2315(4) -0.0082(2) 0.0477(13) Uani d . 1 . . C
H31 0.6559 0.2146 -0.0192 0.057 Uiso calc R 1 . . H
C32 0.6319(2) 0.2573(3) 0.04660(19) 0.0374(11) Uani d . 1 . . C
C33 0.6933(2) 0.2600(4) 0.08831(19) 0.0443(12) Uani d . 1 . . C
H33A 0.7101 0.3225 0.0887 0.053 Uiso calc R 1 . . H
H33B 0.7186 0.2153 0.0775 0.053 Uiso calc R 1 . . H
S34 0.69177(5) 0.23103(9) 0.15822(5) 0.0402(3) Uani d . 1 . . S
C35 0.6815(2) 0.1047(3) 0.1477(2) 0.0447(12) Uani d . 1 . . C
N36 0.7231(2) 0.0538(3) 0.18361(18) 0.0609(13) Uani d . 1 . . N
C37 0.7170(3) -0.0390(5) 0.1739(3) 0.082(2) Uani d . 1 . . C
H37 0.7448 -0.0796 0.1974 0.098 Uiso calc R 1 . . H
C38 0.6714(3) -0.0767(4) 0.1306(3) 0.0763(19) Uani d . 1 . . C
H38 0.6679 -0.1416 0.1252 0.092 Uiso calc R 1 . . H
C39 0.6307(3) -0.0152(4) 0.0952(3) 0.0609(15) Uani d . 1 . . C
N40 0.63615(19) 0.0774(3) 0.10443(18) 0.0490(11) Uani d . 1 . . N
C41 0.5815(3) -0.0490(5) 0.0472(3) 0.100(3) Uani d . 1 . . C
H41A 0.581 -0.1167 0.0472 0.15 Uiso calc R 1 . . H
H41B 0.5868 -0.0267 0.0132 0.15 Uiso calc R 1 . . H
H41C 0.5444 -0.0258 0.0497 0.15 Uiso calc R 1 . . H
P1 0.41922(12) 0.22940(13) 0.28024(8) 0.0921(7) Uani d . 1 . . P
F1 0.3824(3) 0.3195(4) 0.2536(2) 0.152(2) Uani d . 1 . . F
F2 0.4249(3) 0.2014(4) 0.2227(2) 0.171(2) Uani d . 1 . . F
F3 0.3616(3) 0.1705(5) 0.2668(3) 0.183(3) Uani d . 1 . . F
F4 0.4770(3) 0.2878(4) 0.2890(3) 0.185(3) Uani d . 1 . . F
F5 0.4173(4) 0.2610(4) 0.3378(2) 0.190(3) Uani d . 1 . . F
F6 0.4528(3) 0.1392(4) 0.3059(3) 0.185(3) Uani d . 1 . . F
P2 0.75 0.00392(19) 0 0.0774(8) Uani d S 1 . . P
F7 0.6792(2) 0.0059(4) -0.02475(19) 0.1265(17) Uani d . 1 A . F
F8 0.75 0.1115(13) 0 0.134(9) Uani d SPU 0.4 A 1 F
F9 0.75 -0.1024(12) 0 0.200(14) Uani d SPU 0.4 A 1 F
F10 0.7486(7) 0.0045(16) -0.0603(5) 0.155(8) Uani d PU 0.4 A 1 F
F8A 0.7551(5) 0.0782(9) -0.0432(5) 0.181(7) Uani d P 0.6 A 2 F
F9A 0.7585(7) -0.0758(8) -0.0376(6) 0.207(6) Uani d P 0.6 A 2 F
P3 0.75 0.45282(18) 0 0.0677(6) Uani d S 1 . . P
F11 0.68651(17) 0.4510(3) 0.00798(18) 0.1045(13) Uani d . 1 B . F
F12 0.7265(3) 0.4510(9) -0.0649(3) 0.126(4) Uani d P 0.63 B 3 F
F13 0.75 0.3387(6) 0 0.082(3) Uani d SP 0.63 B 3 F
F14 0.75 0.5622(10) 0 0.188(8) Uani d SPU 0.63 B 3 F
F12A 0.7205(6) 0.5352(11) -0.0424(6) 0.107(5) Uani d P 0.37 B 4 F
F13A 0.7197(6) 0.3810(11) -0.0452(9) 0.150(7) Uani d PU 0.37 B 4 F
C42 0.3262(5) 0.2504(7) 0.0827(4) 0.174(5) Uani d . 1 . . C
H42A 0.3481 0.2095 0.1125 0.26 Uiso calc R 1 . . H
H42B 0.2873 0.2242 0.0644 0.26 Uiso calc R 1 . . H
H42C 0.3221 0.3113 0.0976 0.26 Uiso calc R 1 . . H
C43 0.3576(4) 0.2595(6) 0.0429(3) 0.090(2) Uani d . 1 . . C
N44 0.3878(3) 0.2658(5) 0.0185(3) 0.112(2) Uani d . 1 . . N

loop_
_atom_site_aniso_label
_atom_site_aniso_U_11
_atom_site_aniso_U_22
_atom_site_aniso_U_33
_atom_site_aniso_U_12
_atom_site_aniso_U_13
_atom_site_aniso_U_23
Ru1 0.03667(19) 0.03316(19) 0.02706(17) 0.00461(18) 0.00904(14) 0.00454(17)
N1 0.039(2) 0.035(2) 0.0305(19) 0.0044(18) 0.0123(17) 0.0030(17)
C2 0.040(3) 0.044(3) 0.043(3) -0.001(2) 0.008(2) 0.002(2)
C3 0.043(3) 0.055(3) 0.054(3) -0.001(3) 0.010(2) 0.001(3)
C4 0.062(4) 0.053(3) 0.072(4) -0.015(3) 0.029(3) 0.002(3)
C5 0.058(3) 0.042(3) 0.057(3) 0.000(3) 0.022(3) 0.012(3)
C6 0.046(3) 0.037(3) 0.033(2) 0.004(2) 0.015(2) 0.002(2)
S7 0.0483(7) 0.0477(7) 0.0352(6) 0.0051(6) 0.0095(5) 0.0124(6)
C8 0.042(3) 0.037(3) 0.032(2) 0.005(2) 0.008(2) 0.001(2)
C9 0.048(3) 0.049(3) 0.053(3) 0.013(3) 0.012(3) 0.010(3)
C10 0.043(3) 0.057(3) 0.067(4) 0.016(3) 0.020(3) 0.003(3)
C11 0.047(3) 0.056(3) 0.051(3) 0.004(3) 0.022(2) -0.009(3)
C12 0.054(3) 0.043(3) 0.035(3) 0.002(3) 0.016(2) -0.002(2)
N13 0.039(2) 0.036(2) 0.0296(19) 0.0054(18) 0.0122(17) 0.0034(17)
N14 0.040(2) 0.047(2) 0.030(2) 0.0058(19) 0.0082(17) 0.0021(18)
C15 0.043(3) 0.048(3) 0.041(3) 0.005(2) 0.010(2) -0.002(2)
C16 0.062(4) 0.062(4) 0.048(3) -0.003(3) 0.021(3) -0.017(3)
C17 0.070(4) 0.093(5) 0.033(3) 0.001(4) 0.014(3) -0.009(3)
C18 0.056(3) 0.079(4) 0.035(3) 0.008(3) 0.015(2) 0.011(3)
C19 0.038(3) 0.060(3) 0.035(3) 0.008(2) 0.012(2) 0.004(2)
S20 0.0629(9) 0.0568(9) 0.0413(7) 0.0192(7) 0.0136(6) 0.0161(6)
C21 0.057(3) 0.040(3) 0.046(3) 0.010(3) 0.024(2) 0.015(2)
C22 0.076(4) 0.052(4) 0.075(4) 0.005(3) 0.034(3) 0.021(3)
C23 0.089(5) 0.052(4) 0.097(5) -0.014(4) 0.045(4) 0.015(4)
C24 0.064(4) 0.053(4) 0.080(4) -0.014(3) 0.031(3) -0.003(3)
C25 0.052(3) 0.048(3) 0.043(3) -0.002(3) 0.020(2) 0.007(2)
N26 0.043(2) 0.036(2) 0.039(2) 0.004(2) 0.0149(18) 0.0037(19)
N27 0.044(2) 0.033(2) 0.032(2) 0.0044(18) 0.0148(17) 0.0062(16)
C28 0.040(3) 0.036(3) 0.038(3) 0.005(2) 0.009(2) 0.004(2)
C29 0.057(3) 0.043(3) 0.034(3) -0.001(3) 0.004(2) 0.000(2)
C30 0.080(4) 0.050(3) 0.034(3) -0.001(3) 0.023(3) -0.006(2)
C31 0.058(3) 0.048(3) 0.043(3) 0.005(3) 0.024(3) 0.004(2)
C32 0.046(3) 0.032(3) 0.038(3) 0.000(2) 0.019(2) 0.005(2)
C33 0.045(3) 0.044(3) 0.049(3) 0.008(2) 0.023(2) 0.007(2)
S34 0.0386(7) 0.0412(7) 0.0388(7) 0.0066(6) 0.0099(5) 0.0045(6)
C35 0.057(3) 0.044(3) 0.040(3) 0.012(3) 0.026(2) 0.007(2)
N36 0.078(3) 0.054(3) 0.049(3) 0.027(3) 0.018(2) 0.013(2)
C37 0.122(6) 0.056(4) 0.074(4) 0.031(4) 0.039(4) 0.015(4)
C38 0.120(6) 0.036(3) 0.094(5) 0.006(4) 0.063(4) 0.005(3)
C39 0.070(4) 0.050(4) 0.075(4) -0.007(3) 0.039(3) -0.006(3)
N40 0.051(3) 0.040(3) 0.054(3) -0.001(2) 0.015(2) -0.002(2)
C41 0.095(5) 0.081(5) 0.119(6) -0.027(4) 0.026(5) -0.035(5)
P1 0.162(2) 0.0557(11) 0.0660(11) -0.0228(13) 0.0467(13) 0.0003(9)
F1 0.198(6) 0.121(4) 0.148(4) 0.024(4) 0.071(4) 0.041(4)
F2 0.304(7) 0.128(4) 0.120(4) -0.031(5) 0.123(4) -0.029(3)
F3 0.168(5) 0.173(6) 0.216(7) -0.070(5) 0.071(5) 0.008(5)
F4 0.191(6) 0.152(5) 0.226(7) -0.081(5) 0.088(5) -0.051(5)
F5 0.343(9) 0.158(5) 0.087(3) 0.028(6) 0.096(5) -0.013(3)
F6 0.257(8) 0.088(4) 0.187(6) 0.030(4) 0.039(5) 0.038(4)
P2 0.113(2) 0.0677(16) 0.0555(14) 0 0.0326(14) 0
F7 0.114(3) 0.158(4) 0.102(3) -0.037(3) 0.028(3) 0.024(3)
F8 0.115(13) 0.068(10) 0.25(2) 0 0.108(17) 0
F9 0.19(2) 0.035(8) 0.25(2) 0 -0.106(18) 0
F10 0.121(10) 0.30(2) 0.051(6) 0.095(13) 0.040(7) 0.027(11)
F8A 0.156(10) 0.187(11) 0.155(11) -0.102(9) -0.012(8) 0.111(9)
F9A 0.345(15) 0.156(10) 0.209(11) -0.134(10) 0.216(11) -0.131(9)
P3 0.0703(15) 0.0638(15) 0.0841(17) 0 0.0458(13) 0
F11 0.084(3) 0.119(3) 0.136(3) 0.023(2) 0.070(2) 0.012(3)
F12 0.086(5) 0.232(11) 0.070(4) 0.042(7) 0.039(4) 0.055(6)
F13 0.085(7) 0.048(5) 0.137(9) 0 0.068(6) 0
F14 0.228(19) 0.079(9) 0.30(2) 0 0.143(16) 0
F12A 0.077(8) 0.107(11) 0.118(12) -0.007(8) 0.007(8) 0.057(10)
F13A 0.102(10) 0.102(11) 0.28(2) -0.035(9) 0.111(12) -0.090(12)
C42 0.210(10) 0.196(11) 0.158(9) -0.115(9) 0.119(8) -0.101(8)
C43 0.082(5) 0.095(6) 0.098(6) -0.003(4) 0.033(4) -0.012(5)
N44 0.086(4) 0.135(6) 0.126(6) 0.011(4) 0.051(4) 0.009(5)

loop_
_atom_type_symbol
_atom_type_description
_atom_type_scat_dispersion_real
_atom_type_scat_dispersion_imag
_atom_type_scat_source
C C 0.0033 0.0016 'International Tables Vol C Tables 4.2.6.8 and 6.1.1.4'
H H 0 0 'International Tables Vol C Tables 4.2.6.8 and 6.1.1.4'
N N 0.0061 0.0033 'International Tables Vol C Tables 4.2.6.8 and 6.1.1.4'
F F 0.0171 0.0103 'International Tables Vol C Tables 4.2.6.8 and 6.1.1.4'
P P 0.1023 0.0942 'International Tables Vol C Tables 4.2.6.8 and 6.1.1.4'
S S 0.1246 0.1234 'International Tables Vol C Tables 4.2.6.8 and 6.1.1.4'
Ru Ru -1.2594 0.8363 'International Tables Vol C Tables 4.2.6.8 and 6.1.1.4'

loop_
_geom_angle_atom_site_label_1
_geom_angle_atom_site_label_2
_geom_angle_atom_site_label_3
_geom_angle_site_symmetry_1
_geom_angle_site_symmetry_3
_geom_angle
_geom_angle_publ_flag
N14 Ru1 N13 . . 86.18(14) yes
N14 Ru1 N26 . . 89.08(15) yes
N13 Ru1 N26 . . 91.97(14) yes
N14 Ru1 N1 . . 87.34(14) yes
N13 Ru1 N1 . . 89.05(14) yes
N26 Ru1 N1 . . 176.20(14) yes
N14 Ru1 N27 . . 179.37(16) yes
N13 Ru1 N27 . . 93.98(14) yes
N26 Ru1 N27 . . 91.52(14) yes
N1 Ru1 N27 . . 92.05(14) yes
N14 Ru1 S34 . . 97.98(11) yes
N13 Ru1 S34 . . 174.46(10) yes
N26 Ru1 S34 . . 91.75(10) yes
N1 Ru1 S34 . . 87.50(10) yes
N27 Ru1 S34 . . 81.82(10) yes
C6 N1 C2 . . 116.4(4) ?
C6 N1 Ru1 . . 124.6(3) ?
C2 N1 Ru1 . . 118.9(3) ?
N1 C2 C3 . . 123.5(5) ?
N1 C2 H2 . . 118.2 ?
C3 C2 H2 . . 118.2 ?
C2 C3 C4 . . 119.6(5) ?
C2 C3 H3 . . 120.2 ?
C4 C3 H3 . . 120.2 ?
C3 C4 C5 . . 118.3(5) ?
C3 C4 H4 . . 120.8 ?
C5 C4 H4 . . 120.8 ?
C4 C5 C6 . . 119.5(5) ?
C4 C5 H5 . . 120.2 ?
C6 C5 H5 . . 120.2 ?
N1 C6 C5 . . 122.5(4) ?
N1 C6 S7 . . 121.1(3) ?
C5 C6 S7 . . 116.3(4) ?
C6 S7 C8 . . 104.6(2) yes
N13 C8 C9 . . 122.4(4) ?
N13 C8 S7 . . 121.1(3) ?
C9 C8 S7 . . 116.4(4) ?
C10 C9 C8 . . 119.9(5) ?
C10 C9 H9 . . 120.1 ?
C8 C9 H9 . . 120.1 ?
C9 C10 C11 . . 118.8(5) ?
C9 C10 H10 . . 120.6 ?
C11 C10 H10 . . 120.6 ?
C12 C11 C10 . . 118.9(5) ?
C12 C11 H11 . . 120.6 ?
C10 C11 H11 . . 120.6 ?
N13 C12 C11 . . 123.7(5) ?
N13 C12 H12 . . 118.1 ?
C11 C12 H12 . . 118.1 ?
C8 N13 C12 . . 116.2(4) ?
C8 N13 Ru1 . . 124.7(3) ?
C12 N13 Ru1 . . 119.1(3) ?
C15 N14 C19 . . 116.0(4) ?
C15 N14 Ru1 . . 120.6(3) ?
C19 N14 Ru1 . . 123.3(3) ?
N14 C15 C16 . . 123.9(5) ?
N14 C15 H15 . . 118 ?
C16 C15 H15 . . 118 ?
C15 C16 C17 . . 119.1(5) ?
C15 C16 H16 . . 120.4 ?
C17 C16 H16 . . 120.4 ?
C18 C17 C16 . . 118.8(5) ?
C18 C17 H17 . . 120.6 ?
C16 C17 H17 . . 120.6 ?
C17 C18 C19 . . 119.7(5) ?
C17 C18 H18 . . 120.2 ?
C19 C18 H18 . . 120.2 ?
N14 C19 C18 . . 122.4(5) ?
N14 C19 S20 . . 119.6(3) ?
C18 C19 S20 . . 117.9(4) ?
C19 S20 C21 . . 103.9(2) yes
N26 C21 C22 . . 122.4(5) ?
N26 C21 S20 . . 120.8(4) ?
C22 C21 S20 . . 116.6(4) ?
C23 C22 C21 . . 119.9(6) ?
C23 C22 H22 . . 120 ?
C21 C22 H22 . . 120 ?
C22 C23 C24 . . 118.7(6) ?
C22 C23 H23 . . 120.6 ?
C24 C23 H23 . . 120.6 ?
C23 C24 C25 . . 118.4(6) ?
C23 C24 H24 . . 120.8 ?
C25 C24 H24 . . 120.8 ?
N26 C25 C24 . . 124.6(5) ?
N26 C25 H25 . . 117.7 ?
C24 C25 H25 . . 117.7 ?
C25 N26 C21 . . 115.7(4) ?
C25 N26 Ru1 . . 121.9(3) ?
C21 N26 Ru1 . . 122.3(3) ?
C32 N27 C28 . . 116.8(4) ?
C32 N27 Ru1 . . 118.8(3) ?
C28 N27 Ru1 . . 124.3(3) ?
N27 C28 C29 . . 124.0(5) ?
N27 C28 H28 . . 118 ?
C29 C28 H28 . . 118 ?
C28 C29 C30 . . 118.3(5) ?
C28 C29 H29 . . 120.8 ?
C30 C29 H29 . . 120.8 ?
C31 C30 C29 . . 119.2(5) ?
C31 C30 H30 . . 120.4 ?
C29 C30 H30 . . 120.4 ?
C30 C31 C32 . . 119.8(5) ?
C30 C31 H31 . . 120.1 ?
C32 C31 H31 . . 120.1 ?
N27 C32 C31 . . 121.9(4) ?
N27 C32 C33 . . 117.8(4) ?
C31 C32 C33 . . 120.3(4) ?
C32 C33 S34 . . 110.9(3) ?
C32 C33 H33A . . 109.5 ?
S34 C33 H33A . . 109.5 ?
C32 C33 H33B . . 109.5 ?
S34 C33 H33B . . 109.5 ?
H33A C33 H33B . . 108.1 ?
C35 S34 C33 . . 97.2(2) yes
C35 S34 Ru1 . . 114.10(17) ?
C33 S34 Ru1 . . 95.64(16) ?
N36 C35 N40 . . 129.5(5) ?
N36 C35 S34 . . 114.0(4) ?
N40 C35 S34 . . 116.5(4) ?
C35 N36 C37 . . 113.7(5) ?
N36 C37 C38 . . 122.7(6) ?
N36 C37 H37 . . 118.7 ?
C38 C37 H37 . . 118.7 ?
C37 C38 C39 . . 118.1(6) ?
C37 C38 H38 . . 121 ?
C39 C38 H38 . . 121 ?
N40 C39 C38 . . 119.9(6) ?
N40 C39 C41 . . 118.2(6) ?
C38 C39 C41 . . 121.9(6) ?
C35 N40 C39 . . 116.2(5) ?
C39 C41 H41A . . 109.5 ?
C39 C41 H41B . . 109.5 ?
H41A C41 H41B . . 109.5 ?
C39 C41 H41C . . 109.5 ?
H41A C41 H41C . . 109.5 ?
H41B C41 H41C . . 109.5 ?
F6 P1 F5 . . 90.8(4) ?
F6 P1 F3 . . 86.7(4) ?
F5 P1 F3 . . 94.0(4) ?
F6 P1 F2 . . 89.5(4) ?
F5 P1 F2 . . 176.3(4) ?
F3 P1 F2 . . 89.7(4) ?
F6 P1 F4 . . 94.2(4) ?
F5 P1 F4 . . 90.3(4) ?
F3 P1 F4 . . 175.6(4) ?
F2 P1 F4 . . 86.0(4) ?
F6 P1 F1 . . 177.7(4) ?
F5 P1 F1 . . 89.2(3) ?
F3 P1 F1 . . 91.0(4) ?
F2 P1 F1 . . 90.7(3) ?
F4 P1 F1 . . 88.2(4) ?
F9 P2 F10 . . 90.3(9) ?
F9 P2 F10 . 2_655 90.3(9) ?
F10 P2 F10 . 2_655 179.3(17) ?
F9 P2 F8 . . 180 ?
F10 P2 F8 . . 89.7(9) ?
F10 P2 F8 2_655 . 89.7(9) ?
F10 P2 F9A . . 49.0(8) ?
F10 P2 F9A 2_655 . 131.6(13) ?
F8 P2 F9A . . 137.6(5) ?
F9A P2 F9A . 2_655 84.8(9) ?
F9A P2 F8A . . 90.5(7) ?
F9A P2 F8A 2_655 . 174.2(9) ?
F9 P2 F8A . 2_655 132.8(6) ?
F9A P2 F8A . 2_655 174.2(9) ?
F9A P2 F8A 2_655 2_655 90.5(7) ?
F8A P2 F8A . 2_655 94.4(12) ?
F9 P2 F7 . 2_655 91.0(2) ?
F10 P2 F7 . 2_655 94.1(6) ?
F10 P2 F7 2_655 2_655 85.9(6) ?
F8 P2 F7 . 2_655 89.0(2) ?
F9A P2 F7 . 2_655 85.6(6) ?
F9A P2 F7 2_655 2_655 96.0(6) ?
F8A P2 F7 . 2_655 87.2(5) ?
F8A P2 F7 2_655 2_655 91.4(5) ?
F9 P2 F7 . . 91.0(2) ?
F10 P2 F7 . . 85.9(6) ?
F10 P2 F7 2_655 . 94.1(6) ?
F8 P2 F7 . . 89.0(2) ?
F9A P2 F7 . . 96.0(6) ?
F9A P2 F7 2_655 . 85.6(6) ?
F8A P2 F7 . . 91.4(5) ?
F8A P2 F7 2_655 . 87.2(5) ?
F7 P2 F7 2_655 . 177.9(4) ?
F13A P3 F13A . 2_655 96.3(16) ?
F14 P3 F12 . . 90.9(5) ?
F14 P3 F12 . 2_655 90.9(5) ?
F12 P3 F12 . 2_655 178.1(10) ?
F13A P3 F11 . 2_655 97.4(5) ?
F13A P3 F11 2_655 2_655 81.3(5) ?
F14 P3 F11 . 2_655 90.95(19) ?
F12 P3 F11 . 2_655 83.9(3) ?
F12 P3 F11 2_655 2_655 96.0(3) ?
F13A P3 F11 . . 81.3(5) ?
F13A P3 F11 2_655 . 97.4(5) ?
F14 P3 F11 . . 90.95(19) ?
F12 P3 F11 . . 96.0(3) ?
F12 P3 F11 2_655 . 83.9(3) ?
F11 P3 F11 2_655 . 178.1(4) ?
F13A P3 F12A . 2_655 174.3(12) ?
F13A P3 F12A 2_655 2_655 89.3(9) ?
F11 P3 F12A 2_655 2_655 82.4(6) ?
F11 P3 F12A . 2_655 99.0(6) ?
F13A P3 F12A . . 89.3(9) ?
F13A P3 F12A 2_655 . 174.3(12) ?
F11 P3 F12A 2_655 . 99.0(6) ?
F11 P3 F12A . . 82.4(6) ?
F12A P3 F12A 2_655 . 85.1(12) ?
F14 P3 F13 . . 180.000(2) ?
F12 P3 F13 . . 89.1(5) ?
F12 P3 F13 2_655 . 89.1(5) ?
F11 P3 F13 2_655 . 89.05(19) ?
F11 P3 F13 . . 89.05(19) ?
F12A P3 F13 2_655 . 137.5(6) ?
F12A P3 F13 . . 137.5(6) ?
C43 C42 H42A . . 109.5 ?
C43 C42 H42B . . 109.5 ?
H42A C42 H42B . . 109.5 ?
C43 C42 H42C . . 109.5 ?
H42A C42 H42C . . 109.5 ?
H42B C42 H42C . . 109.5 ?
N44 C43 C42 . . 171.0(10) ?

loop_
_geom_bond_atom_site_label_1
_geom_bond_atom_site_label_2
_geom_bond_site_symmetry_2
_geom_bond_distance
_geom_bond_publ_flag
Ru1 N14 . 2.095(4) yes
Ru1 N13 . 2.102(4) yes
Ru1 N26 . 2.106(4) yes
Ru1 N1 . 2.109(4) yes
Ru1 N27 . 2.123(4) yes
Ru1 S34 . 2.3581(13) yes
N1 C6 . 1.354(5) ?
N1 C2 . 1.357(5) ?
C2 C3 . 1.362(7) ?
C2 H2 . 0.93 ?
C3 C4 . 1.373(7) ?
C3 H3 . 0.93 ?
C4 C5 . 1.381(7) ?
C4 H4 . 0.93 ?
C5 C6 . 1.382(7) ?
C5 H5 . 0.93 ?
C6 S7 . 1.751(5) yes
S7 C8 . 1.772(5) yes
C8 N13 . 1.346(5) ?
C8 C9 . 1.383(6) ?
C9 C10 . 1.360(7) ?
C9 H9 . 0.93 ?
C10 C11 . 1.375(7) ?
C10 H10 . 0.93 ?
C11 C12 . 1.364(7) ?
C11 H11 . 0.93 ?
C12 N13 . 1.359(6) ?
C12 H12 . 0.93 ?
N14 C15 . 1.343(6) ?
N14 C19 . 1.366(6) ?
C15 C16 . 1.369(7) ?
C15 H15 . 0.93 ?
C16 C17 . 1.370(8) ?
C16 H16 . 0.93 ?
C17 C18 . 1.366(8) ?
C17 H17 . 0.93 ?
C18 C19 . 1.377(7) ?
C18 H18 . 0.93 ?
C19 S20 . 1.758(5) yes
S20 C21 . 1.761(5) yes
C21 N26 . 1.357(6) ?
C21 C22 . 1.383(7) ?
C22 C23 . 1.365(8) ?
C22 H22 . 0.93 ?
C23 C24 . 1.372(8) ?
C23 H23 . 0.93 ?
C24 C25 . 1.378(7) ?
C24 H24 . 0.93 ?
C25 N26 . 1.342(6) ?
C25 H25 . 0.93 ?
N27 C32 . 1.351(6) ?
N27 C28 . 1.352(5) ?
C28 C29 . 1.367(6) ?
C28 H28 . 0.93 ?
C29 C30 . 1.375(7) ?
C29 H29 . 0.93 ?
C30 C31 . 1.372(7) ?
C30 H30 . 0.93 ?
C31 C32 . 1.383(6) ?
C31 H31 . 0.93 ?
C32 C33 . 1.494(6) ?
C33 S34 . 1.825(5) yes
C33 H33A . 0.97 ?
C33 H33B . 0.97 ?
S34 C35 . 1.816(5) yes
C35 N36 . 1.316(6) ?
C35 N40 . 1.318(6) ?
N36 C37 . 1.338(8) ?
C37 C38 . 1.370(9) ?
C37 H37 . 0.93 ?
C38 C39 . 1.389(8) ?
C38 H38 . 0.93 ?
C39 N40 . 1.332(7) ?
C39 C41 . 1.464(8) ?
C41 H41A . 0.96 ?
C41 H41B . 0.96 ?
C41 H41C . 0.96 ?
P1 F6 . 1.535(6) ?
P1 F5 . 1.536(5) ?
P1 F3 . 1.541(6) ?
P1 F2 . 1.553(5) ?
P1 F4 . 1.554(6) ?
P1 F1 . 1.570(6) ?
P2 F9 . 1.508(17) ?
P2 F10 . 1.514(12) ?
P2 F10 2_655 1.514(12) ?
P2 F8 . 1.525(19) ?
P2 F9A . 1.531(10) ?
P2 F9A 2_655 1.531(10) ?
P2 F8A . 1.550(9) ?
P2 F8A 2_655 1.550(9) ?
P2 F7 2_655 1.589(5) ?
P2 F7 . 1.589(5) ?
P3 F13A . 1.525(15) ?
P3 F13A 2_655 1.525(15) ?
P3 F14 . 1.551(15) ?
P3 F12 . 1.552(7) ?
P3 F12 2_655 1.552(7) ?
P3 F11 2_655 1.581(4) ?
P3 F11 . 1.581(4) ?
P3 F12A 2_655 1.585(13) ?
P3 F12A . 1.585(13) ?
P3 F13 . 1.619(9) ?
C42 C43 . 1.437(11) ?
C42 H42A . 0.96 ?
C42 H42B . 0.96 ?
C42 H42C . 0.96 ?
C43 N44 . 1.089(9) ?

loop_
_geom_hbond_atom_site_label_D
_geom_hbond_atom_site_label_H
_geom_hbond_atom_site_label_A
_geom_hbond_site_symmetry_A
_geom_hbond_distance_DH
_geom_hbond_distance_HA
_geom_hbond_distance_DA
_geom_hbond_angle_DHA
C17 H17 F7 8 0.93 2.50 3.399(7) 163
C11 H11 F1 . 0.93 2.51 3.385(8) 156
C28 H28 N44 . 0.93 2.58 3.353(8) 141

loop_
_geom_torsion_atom_site_label_1
_geom_torsion_atom_site_label_2
_geom_torsion_atom_site_label_3
_geom_torsion_atom_site_label_4
_geom_torsion
N14 Ru1 N1 C6 -123.9(4)
N13 Ru1 N1 C6 -37.7(4)
N27 Ru1 N1 C6 56.3(4)
S34 Ru1 N1 C6 138.0(3)
N14 Ru1 N1 C2 53.2(3)
N13 Ru1 N1 C2 139.5(3)
N27 Ru1 N1 C2 -126.6(3)
S34 Ru1 N1 C2 -44.9(3)
C6 N1 C2 C3 -3.3(7)
Ru1 N1 C2 C3 179.3(4)
N1 C2 C3 C4 1.8(8)
C2 C3 C4 C5 0.5(8)
C3 C4 C5 C6 -1.1(8)
C2 N1 C6 C5 2.7(7)
Ru1 N1 C6 C5 179.9(4)
C2 N1 C6 S7 -179.5(3)
Ru1 N1 C6 S7 -2.3(5)
C4 C5 C6 N1 -0.5(8)
C4 C5 C6 S7 -178.5(4)
N1 C6 S7 C8 49.0(4)
C5 C6 S7 C8 -133.0(4)
C6 S7 C8 N13 -47.8(4)
C6 S7 C8 C9 135.0(4)
N13 C8 C9 C10 1.4(8)
S7 C8 C9 C10 178.6(4)
C8 C9 C10 C11 1.5(8)
C9 C10 C11 C12 -1.9(8)
C10 C11 C12 N13 -0.5(8)
C9 C8 N13 C12 -3.6(7)
S7 C8 N13 C12 179.3(3)
C9 C8 N13 Ru1 176.7(4)
S7 C8 N13 Ru1 -0.4(5)
C11 C12 N13 C8 3.2(7)
C11 C12 N13 Ru1 -177.1(4)
N14 Ru1 N13 C8 126.3(4)
N26 Ru1 N13 C8 -144.7(4)
N1 Ru1 N13 C8 38.9(4)
N27 Ru1 N13 C8 -53.1(4)
N14 Ru1 N13 C12 -53.3(3)
N26 Ru1 N13 C12 35.7(3)
N1 Ru1 N13 C12 -140.7(3)
N27 Ru1 N13 C12 127.3(3)
N13 Ru1 N14 C15 -46.3(4)
N26 Ru1 N14 C15 -138.4(4)
N1 Ru1 N14 C15 42.9(4)
S34 Ru1 N14 C15 130.0(3)
N13 Ru1 N14 C19 130.4(4)
N26 Ru1 N14 C19 38.4(4)
N1 Ru1 N14 C19 -140.4(4)
S34 Ru1 N14 C19 -53.2(4)
C19 N14 C15 C16 2.1(7)
Ru1 N14 C15 C16 179.1(4)
N14 C15 C16 C17 -1.3(8)
C15 C16 C17 C18 -1.3(8)
C16 C17 C18 C19 2.8(8)
C15 N14 C19 C18 -0.4(7)
Ru1 N14 C19 C18 -177.3(4)
C15 N14 C19 S20 -176.5(3)
Ru1 N14 C19 S20 6.6(5)
C17 C18 C19 N14 -2.0(8)
C17 C18 C19 S20 174.1(4)
N14 C19 S20 C21 -54.7(4)
C18 C19 S20 C21 129.0(4)
C19 S20 C21 N26 47.8(4)
C19 S20 C21 C22 -136.6(4)
N26 C21 C22 C23 -1.9(9)
S20 C21 C22 C23 -177.5(5)
C21 C22 C23 C24 -2.9(9)
C22 C23 C24 C25 3.4(9)
C23 C24 C25 N26 0.8(9)
C24 C25 N26 C21 -5.3(7)
C24 C25 N26 Ru1 170.1(4)
C22 C21 N26 C25 5.8(7)
S20 C21 N26 C25 -178.8(4)
C22 C21 N26 Ru1 -169.5(4)
S20 C21 N26 Ru1 5.9(5)
N14 Ru1 N26 C25 139.8(4)
N13 Ru1 N26 C25 53.6(4)
N27 Ru1 N26 C25 -40.4(4)
S34 Ru1 N26 C25 -122.3(4)
N14 Ru1 N26 C21 -45.2(4)
N13 Ru1 N26 C21 -131.3(4)
N27 Ru1 N26 C21 134.6(4)
S34 Ru1 N26 C21 52.8(4)
N13 Ru1 N27 C32 159.3(3)
N26 Ru1 N27 C32 -108.7(3)
N1 Ru1 N27 C32 70.1(3)
S34 Ru1 N27 C32 -17.1(3)
N13 Ru1 N27 C28 -24.3(4)
N26 Ru1 N27 C28 67.8(4)
N1 Ru1 N27 C28 -113.4(4)
S34 Ru1 N27 C28 159.4(4)
C32 N27 C28 C29 1.3(7)
Ru1 N27 C28 C29 -175.2(4)
N27 C28 C29 C30 -1.1(7)
C28 C29 C30 C31 -0.2(8)
C29 C30 C31 C32 1.2(8)
C28 N27 C32 C31 -0.2(6)
Ru1 N27 C32 C31 176.5(3)
C28 N27 C32 C33 177.6(4)
Ru1 N27 C32 C33 -5.7(5)
C30 C31 C32 N27 -1.0(7)
C30 C31 C32 C33 -178.7(5)
N27 C32 C33 S34 33.7(5)
C31 C32 C33 S34 -148.5(4)
C32 C33 S34 C35 75.9(4)
C32 C33 S34 Ru1 -39.4(3)
N14 Ru1 S34 C35 107.7(2)
N26 Ru1 S34 C35 18.4(2)
N1 Ru1 S34 C35 -165.4(2)
N27 Ru1 S34 C35 -72.9(2)
N14 Ru1 S34 C33 -151.9(2)
N26 Ru1 S34 C33 118.82(19)
N1 Ru1 S34 C33 -64.91(19)
N27 Ru1 S34 C33 27.53(19)
C33 S34 C35 N36 123.0(4)
Ru1 S34 C35 N36 -137.5(3)
C33 S34 C35 N40 -53.7(4)
Ru1 S34 C35 N40 45.8(4)
N40 C35 N36 C37 -0.5(8)
S34 C35 N36 C37 -176.7(4)
C35 N36 C37 C38 -0.3(9)
N36 C37 C38 C39 1.1(10)
C37 C38 C39 N40 -1.1(9)
C37 C38 C39 C41 178.5(6)
N36 C35 N40 C39 0.5(8)
S34 C35 N40 C39 176.6(4)
C38 C39 N40 C35 0.4(8)
C41 C39 N40 C35 -179.2(5)
